data_2203046
loop_
_publ_author_name
'Kolev, Tsonko'
'Berends, Thorsten'
'Preut, Hans'
'Spiteller, Michael'

_publ_section_title
;
 3-(4-Hydroxystyryl)-1,1-dimethylcyclohex-3-en-5-one
;
_journal_issue 1
_journal_name_full 'Acta Crystallographica Section E'
_journal_page_first o31
_journal_page_last o32
_journal_paper_doi 10.1107/S1600536803027211
_journal_volume 60
_journal_year 2004
_chemical_formula_iupac 'C16 H18 O2'
_chemical_formula_moiety 'C16 H18 O2'
_chemical_formula_sum 'C16 H18 O2'
_chemical_formula_weight 242.30
_chemical_melting_point 455.5(5)
_chemical_name_systematic ?
_space_group_IT_number 14
_symmetry_cell_setting monoclinic
_symmetry_space_group_name_Hall '-P 2yn'
_symmetry_space_group_name_H-M 'P 1 21/n 1'
_atom_sites_solution_hydrogens geom
_atom_sites_solution_primary direct
_atom_sites_solution_secondary difmap
_audit_creation_method SHELXL-97
_cell_angle_alpha 90.00
_cell_angle_beta 90.58(3)
_cell_angle_gamma 90.00
_cell_formula_units_Z 4
_cell_length_a 14.693(3)
_cell_length_b 6.0684(12)
_cell_length_c 15.266(3)
_cell_measurement_reflns_used 16335
_cell_measurement_temperature 291.0(10)
_cell_measurement_theta_max 25.00
_cell_measurement_theta_min 1.91
_cell_volume 1361.1(5)
_computing_cell_refinement
;
DENZO and SCALEPACK (Otwinowski & Minor, 1997)
;
_computing_data_collection 'COLLECT (Nonius, 1998)'
_computing_data_reduction
;
DENZO & SCALEPACK
;
_computing_molecular_graphics 'SHELXTL-Plus (Sheldrick, 1991)'
_computing_publication_material
;
SHELXL97, PARST95 (Nardelli, 1995) and PLATON (Spek, 2001)
;
_computing_structure_refinement 'SHELXL97 (Sheldrick, 1997)'
_computing_structure_solution 'SHELXS97 (Sheldrick, 1990)'
_diffrn_ambient_temperature 291.0(10)
_diffrn_measured_fraction_theta_full 0.982
_diffrn_measured_fraction_theta_max 0.982
_diffrn_measurement_device_type 'Nonius KappaCCD'
_diffrn_measurement_method \w
_diffrn_radiation_monochromator graphite
_diffrn_radiation_source 'fine-focus sealed tube'
_diffrn_radiation_type MoK\a
_diffrn_radiation_wavelength 0.71073
_diffrn_reflns_av_R_equivalents 0.1324
_diffrn_reflns_av_sigmaI/netI 0.3262
_diffrn_reflns_limit_h_max 17
_diffrn_reflns_limit_h_min -14
_diffrn_reflns_limit_k_max 7
_diffrn_reflns_limit_k_min -7
_diffrn_reflns_limit_l_max 18
_diffrn_reflns_limit_l_min -18
_diffrn_reflns_number 16335
_diffrn_reflns_theta_full 25.00
_diffrn_reflns_theta_max 25.00
_diffrn_reflns_theta_min 1.91
_diffrn_standards_number 0
_exptl_absorpt_coefficient_mu 0.076
_exptl_absorpt_correction_type none
_exptl_crystal_colour yellow
_exptl_crystal_density_diffrn 1.182
_exptl_crystal_density_method 'not measured'
_exptl_crystal_description needle
_exptl_crystal_F_000 520
_exptl_crystal_size_max 0.38
_exptl_crystal_size_mid 0.06
_exptl_crystal_size_min 0.06
_refine_diff_density_max 0.094
_refine_diff_density_min -0.100
_refine_ls_extinction_coef 0.0087(14)
_refine_ls_extinction_expression Fc^*^=kFc[1+0.001xFc^2^\l^3^/sin(2\q)]^-1/4^
_refine_ls_extinction_method SHELXL97
_refine_ls_goodness_of_fit_ref 0.958
_refine_ls_hydrogen_treatment constr
_refine_ls_matrix_type full
_refine_ls_number_parameters 167
_refine_ls_number_reflns 2351
_refine_ls_number_restraints 0
_refine_ls_restrained_S_all 0.958
_refine_ls_R_factor_all 0.1759
_refine_ls_R_factor_gt 0.0320
_refine_ls_shift/su_max 0.000
_refine_ls_shift/su_mean 0.000
_refine_ls_structure_factor_coef Fsqd
_refine_ls_weighting_details 'w = exp[8(sin\q/\l)^2^)]/\s^2^(Fo^2^)'
_refine_ls_weighting_scheme calc
_refine_ls_wR_factor_gt 0.0681
_refine_ls_wR_factor_ref 0.1078
_reflns_number_gt 616
_reflns_number_total 2351
_reflns_threshold_expression I>2\s(I)
_cod_data_source_file cf6306.cif
_cod_data_source_block I
_cod_depositor_comments
;
The following automatic conversions were performed:

'_chemical_melting_point' value '455-456' was changed to '455.5(5)' -
the average value was taken and precision was estimated.

Automatic conversion script
Id: cif_fix_values 1646 2011-03-28 12:23:43Z adriana 

The following automatic conversions were performed:

'_chemical_melting_point' value '455-456' was changed to '455.5(5)' -
the average value was taken and precision was estimated.

Automatic conversion script
Id: cif_fix_values 1715 2011-07-08 13:25:40Z adriana 
;
_cod_original_sg_symbol_Hall '-p 2yn'
_cod_original_sg_symbol_H-M 'P 21/n'
_cod_database_code 2203046
_cod_database_fobs_code 2203046

loop_
_symmetry_equiv_pos_as_xyz
'x, y, z'
'-x+1/2, y+1/2, -z+1/2'
'-x, -y, -z'
'x-1/2, -y-1/2, z-1/2'

loop_
_atom_site_label
_atom_site_fract_x
_atom_site_fract_y
_atom_site_fract_z
_atom_site_U_iso_or_equiv
_atom_site_adp_type
_atom_site_calc_flag
_atom_site_refinement_flags
_atom_site_occupancy
_atom_site_type_symbol
O1 0.81570(18) 0.4803(4) -0.16313(16) 0.0781(8) Uani d . 1 O
H1 0.8299 0.3938 -0.2020 0.117 Uiso calc R 1 H
O2 0.39124(17) -0.7229(4) 0.21129(13) 0.0695(8) Uani d . 1 O
C1 0.7637(2) 0.3731(6) -0.1023(2) 0.0585(10) Uani d . 1 C
C2 0.7268(2) 0.1696(6) -0.1185(2) 0.0611(10) Uani d . 1 C
H2 0.7353 0.1020 -0.1725 0.073 Uiso calc R 1 H
C3 0.6768(2) 0.0647(5) -0.0540(2) 0.0593(10) Uani d . 1 C
H3 0.6517 -0.0730 -0.0655 0.071 Uiso calc R 1 H
C4 0.6636(2) 0.1615(5) 0.0277(2) 0.0523(9) Uani d . 1 C
C5 0.6998(2) 0.3693(5) 0.0408(2) 0.0615(10) Uani d . 1 C
H5 0.6907 0.4395 0.0941 0.074 Uiso calc R 1 H
C6 0.7495(2) 0.4761(5) -0.0235(2) 0.0635(10) Uani d . 1 C
H6 0.7729 0.6162 -0.0133 0.076 Uiso calc R 1 H
C7 0.6175(2) 0.0494(5) 0.0992(2) 0.0585(10) Uani d . 1 C
H7 0.6195 0.1193 0.1534 0.070 Uiso calc R 1 H
C8 0.5726(2) -0.1416(6) 0.0959(2) 0.0583(9) Uani d . 1 C
H8 0.5669 -0.2083 0.0413 0.070 Uiso calc R 1 H
C9 0.5320(2) -0.2551(5) 0.1693(2) 0.0538(9) Uani d . 1 C
C10 0.4823(2) -0.4373(5) 0.1560(2) 0.0574(9) Uani d . 1 C
H10 0.4768 -0.4914 0.0992 0.069 Uiso calc R 1 H
C11 0.4365(2) -0.5546(6) 0.2256(2) 0.0570(9) Uani d . 1 C
C12 0.4447(2) -0.4606(5) 0.31584(19) 0.0638(10) Uani d . 1 C
H12A 0.4394 -0.5794 0.3580 0.077 Uiso calc R 1 H
H12B 0.3945 -0.3600 0.3252 0.077 Uiso calc R 1 H
C13 0.5346(2) -0.3371(5) 0.3333(2) 0.0624(10) Uani d . 1 C
C14 0.5456(2) -0.1684(5) 0.26047(19) 0.0622(10) Uani d . 1 C
H14A 0.5025 -0.0500 0.2699 0.075 Uiso calc R 1 H
H14B 0.6062 -0.1059 0.2649 0.075 Uiso calc R 1 H
C15 0.6143(3) -0.5013(6) 0.3352(2) 0.0877(13) Uani d . 1 C
H15A 0.6699 -0.4238 0.3473 0.132 Uiso calc R 1 H
H15B 0.6183 -0.5734 0.2794 0.132 Uiso calc R 1 H
H15C 0.6042 -0.6091 0.3801 0.132 Uiso calc R 1 H
C16 0.5291(3) -0.2168(5) 0.42195(19) 0.0909(13) Uani d . 1 C
H16A 0.4769 -0.1218 0.4219 0.136 Uiso calc R 1 H
H16B 0.5832 -0.1306 0.4310 0.136 Uiso calc R 1 H
H16C 0.5238 -0.3231 0.4682 0.136 Uiso calc R 1 H

loop_
_atom_site_aniso_label
_atom_site_aniso_U_11
_atom_site_aniso_U_22
_atom_site_aniso_U_33
_atom_site_aniso_U_12
_atom_site_aniso_U_13
_atom_site_aniso_U_23
O1 0.0793(19) 0.0783(18) 0.0773(18) -0.0031(16) 0.0338(15) 0.0062(14)
O2 0.0753(19) 0.0712(17) 0.0624(15) -0.0174(14) 0.0183(13) -0.0089(13)
C1 0.058(3) 0.059(2) 0.059(2) 0.003(2) 0.017(2) 0.003(2)
C2 0.062(3) 0.073(3) 0.049(2) 0.003(2) 0.0151(18) -0.0067(19)
C3 0.056(2) 0.067(3) 0.054(2) -0.0030(19) 0.0092(19) -0.0041(19)
C4 0.053(2) 0.055(2) 0.050(2) 0.0001(19) 0.0125(17) 0.0001(18)
C5 0.067(3) 0.062(3) 0.056(2) 0.000(2) 0.0151(19) -0.0060(19)
C6 0.066(3) 0.054(2) 0.071(2) 0.0028(19) 0.015(2) -0.007(2)
C7 0.062(3) 0.061(2) 0.052(2) 0.000(2) 0.0107(18) -0.0019(18)
C8 0.057(2) 0.068(3) 0.050(2) -0.002(2) 0.0098(18) -0.0038(19)
C9 0.054(2) 0.061(2) 0.047(2) 0.0054(18) 0.0097(17) -0.0034(19)
C10 0.058(2) 0.067(3) 0.047(2) -0.003(2) 0.0104(17) -0.0038(18)
C11 0.055(3) 0.060(2) 0.056(2) 0.002(2) 0.0106(18) -0.0047(19)
C12 0.074(3) 0.066(2) 0.052(2) -0.003(2) 0.0130(18) -0.0034(18)
C13 0.072(3) 0.069(2) 0.047(2) -0.008(2) 0.0035(18) -0.0003(19)
C14 0.061(2) 0.069(2) 0.057(2) -0.004(2) 0.0121(18) -0.0025(19)
C15 0.083(3) 0.100(3) 0.081(3) 0.000(3) -0.011(2) 0.005(2)
C16 0.122(4) 0.099(3) 0.053(2) -0.029(3) 0.011(2) -0.014(2)

loop_
_atom_type_symbol
_atom_type_description
_atom_type_scat_dispersion_real
_atom_type_scat_dispersion_imag
_atom_type_scat_source
C C 0.0033 0.0016 'International Tables Vol C Tables 4.2.6.8 and 6.1.1.4'
H H 0.0000 0.0000 'International Tables Vol C Tables 4.2.6.8 and 6.1.1.4'
O O 0.0106 0.0060 'International Tables Vol C Tables 4.2.6.8 and 6.1.1.4'

loop_
_geom_angle_atom_site_label_1
_geom_angle_atom_site_label_2
_geom_angle_atom_site_label_3
_geom_angle
C1 O1 H1 109.5
C2 C1 C6 120.4(3)
C2 C1 O1 121.8(3)
C6 C1 O1 117.9(3)
C1 C2 C3 119.7(3)
C1 C2 H2 120.1
C3 C2 H2 120.1
C2 C3 C4 121.4(3)
C2 C3 H3 119.3
C4 C3 H3 119.3
C5 C4 C3 117.2(3)
C5 C4 C7 119.9(3)
C3 C4 C7 122.9(3)
C4 C5 C6 121.8(3)
C4 C5 H5 119.1
C6 C5 H5 119.1
C1 C6 C5 119.4(3)
C1 C6 H6 120.3
C5 C6 H6 120.3
C8 C7 C4 127.6(3)
C8 C7 H7 116.2
C4 C7 H7 116.2
C7 C8 C9 126.2(3)
C7 C8 H8 116.9
C9 C8 H8 116.9
C10 C9 C8 120.2(3)
C10 C9 C14 119.8(3)
C8 C9 C14 119.9(3)
C9 C10 C11 123.4(3)
C9 C10 H10 118.3
C11 C10 H10 118.3
O2 C11 C10 121.9(3)
O2 C11 C12 121.1(3)
C10 C11 C12 117.0(3)
C11 C12 C13 114.0(3)
C11 C12 H12A 108.8
C13 C12 H12A 108.8
C11 C12 H12B 108.8
C13 C12 H12B 108.8
H12A C12 H12B 107.6
C14 C13 C15 111.3(3)
C14 C13 C16 109.3(3)
C15 C13 C16 109.7(3)
C14 C13 C12 107.3(3)
C15 C13 C12 109.8(3)
C16 C13 C12 109.3(3)
C9 C14 C13 115.4(3)
C9 C14 H14A 108.4
C13 C14 H14A 108.4
C9 C14 H14B 108.4
C13 C14 H14B 108.4
H14A C14 H14B 107.5
C13 C15 H15A 109.5
C13 C15 H15B 109.5
H15A C15 H15B 109.5
C13 C15 H15C 109.5
H15A C15 H15C 109.5
H15B C15 H15C 109.5
C13 C16 H16A 109.5
C13 C16 H16B 109.5
H16A C16 H16B 109.5
C13 C16 H16C 109.5
H16A C16 H16C 109.5
H16B C16 H16C 109.5

loop_
_geom_bond_atom_site_label_1
_geom_bond_atom_site_label_2
_geom_bond_distance
_geom_bond_publ_flag
O1 C1 1.373(4) yes
O1 H1 0.820 ?
O2 C11 1.237(3) ?
C1 C2 1.370(4) yes
C1 C6 1.373(4) yes
C2 C3 1.389(4) ?
C2 H2 0.930 ?
C3 C4 1.393(4) ?
C3 H3 0.930 ?
C4 C5 1.383(4) ?
C4 C7 1.459(4) ?
C5 C6 1.389(4) ?
C5 H5 0.930 ?
C6 H6 0.930 ?
C7 C8 1.334(4) ?
C7 H7 0.930 ?
C8 C9 1.449(4) ?
C8 H8 0.930 ?
C9 C10 1.340(4) ?
C9 C14 1.499(4) ?
C10 C11 1.450(4) ?
C10 H10 0.930 ?
C11 C12 1.494(4) ?
C12 C13 1.540(4) ?
C12 H12A 0.970 ?
C12 H12B 0.970 ?
C13 C14 1.521(4) ?
C13 C15 1.537(4) ?
C13 C16 1.541(4) ?
C14 H14A 0.970 ?
C14 H14B 0.970 ?
C15 H15A 0.960 ?
C15 H15B 0.960 ?
C15 H15C 0.960 ?
C16 H16A 0.960 ?
C16 H16B 0.960 ?
C16 H16C 0.960 ?

loop_
_geom_hbond_atom_site_label_D
_geom_hbond_atom_site_label_H
_geom_hbond_atom_site_label_A
_geom_hbond_site_symmetry_A
_geom_hbond_distance_DH
_geom_hbond_distance_HA
_geom_hbond_distance_DA
_geom_hbond_angle_DHA
O1 H1 O2 4_655 0.82 1.91 2.718(3) 166

loop_
_geom_torsion_atom_site_label_1
_geom_torsion_atom_site_label_2
_geom_torsion_atom_site_label_3
_geom_torsion_atom_site_label_4
_geom_torsion
C6 C1 C2 C3 -1.7(5)
O1 C1 C2 C3 178.2(3)
C1 C2 C3 C4 -0.4(5)
C2 C3 C4 C5 2.0(5)
C2 C3 C4 C7 -175.2(3)
C3 C4 C5 C6 -1.6(5)
C7 C4 C5 C6 175.7(3)
C2 C1 C6 C5 2.0(5)
O1 C1 C6 C5 -177.8(3)
C4 C5 C6 C1 -0.3(5)
C5 C4 C7 C8 174.1(3)
C3 C4 C7 C8 -8.8(5)
C4 C7 C8 C9 176.1(3)
C7 C8 C9 C10 174.5(3)
C7 C8 C9 C14 -5.5(5)
C8 C9 C10 C11 -177.4(3)
C14 C9 C10 C11 2.6(5)
C9 C10 C11 O2 -179.8(3)
C9 C10 C11 C12 1.4(5)
O2 C11 C12 C13 150.5(3)
C10 C11 C12 C13 -30.7(4)
C11 C12 C13 C14 52.6(4)
C11 C12 C13 C15 -68.6(4)
C11 C12 C13 C16 171.0(3)
C10 C9 C14 C13 23.3(5)
C8 C9 C14 C13 -156.6(3)
C15 C13 C14 C9 71.2(4)
C16 C13 C14 C9 -167.4(3)
C12 C13 C14 C9 -49.0(4)

loop_
_cod_related_entry_id
_cod_related_entry_database
_cod_related_entry_code
1 ChemSpider 30654724
